data_4320483
loop_
_publ_author_name
'Chang Tong Yang'
'Boujemaa Moubaraki'
'Keith S. Murray'
'John D. Ranford'
'Jagadese Jayapurandara Vittal'

_publ_contact_author
;
      Associate Professor Jagadese J. Vittal
      Department of Chemistry
      National University of Singapore
      3 Science Drive 3
      SINGAPORE 117543
;
_publ_contact_author_email chmjjv@nus.edu.sg
_publ_contact_author_fax '(65) 779 1691'
_publ_contact_author_phone '(65) 874 2975'
_publ_section_title
;
 Interconversion of a Monomer and Two Coordination Polymers of a
 Copper(II)-Reduced Schiff Base Ligand-1,10-Phenanthroline Complex Based
 on Hydrogen- and Coordinative-Bonding
;
_journal_name_full 'Inorganic Chemistry'
_journal_page_first 5934
_journal_page_last 5941
_journal_paper_doi 10.1021/ic010479b
_journal_volume 40
_journal_year 2001
_chemical_formula_sum 'C32 H34 Cl2 Cu N4 O14'
_chemical_formula_weight 833.07
_chemical_name_systematic
;
  ?
;
_space_group_IT_number 88
_symmetry_cell_setting tetragonal
_symmetry_space_group_name_Hall '-I 4ad'
_symmetry_space_group_name_H-M 'I 41/a :2'
_atom_sites_solution_hydrogens geom
_atom_sites_solution_primary direct
_atom_sites_solution_secondary difmap
_audit_creation_method SHELXL-97
_cell_angle_alpha 90.00
_cell_angle_beta 90.00
_cell_angle_gamma 90.00
_cell_formula_units_Z 8
_cell_length_a 10.8095(1)
_cell_length_b 10.8095(1)
_cell_length_c 59.0159(4)
_cell_measurement_reflns_used 8192
_cell_measurement_temperature 293(2)
_cell_measurement_theta_max 25.0
_cell_measurement_theta_min 2.06
_cell_volume 6895.73(10)
_computing_cell_refinement 'Bruker AXS, SAINT'
_computing_data_collection 'Bruker AXS, SMART'
_computing_data_reduction 'Bruker AXS, SAINT'
_computing_molecular_graphics 'Bruker AXS, SHELXTL'
_computing_publication_material 'Bruker AXS, SHELXTL'
_computing_structure_refinement 'SHELXL-97 (Sheldrick, 1997)'
_computing_structure_solution 'SHELXS-97 (Sheldrick, 1990)'
_diffrn_ambient_temperature 293(2)
_diffrn_measured_fraction_theta_full 0.999
_diffrn_measured_fraction_theta_max 0.999
_diffrn_measurement_device_type 'SMART CCD 3-circle diffractometer'
_diffrn_measurement_method '\w scans'
_diffrn_radiation_monochromator graphite
_diffrn_radiation_source 'fine-focus sealed tube'
_diffrn_radiation_type MoK\a
_diffrn_radiation_wavelength 0.71073
_diffrn_reflns_av_R_equivalents 0.0327
_diffrn_reflns_av_sigmaI/netI 0.0279
_diffrn_reflns_limit_h_max 12
_diffrn_reflns_limit_h_min -11
_diffrn_reflns_limit_k_max 9
_diffrn_reflns_limit_k_min -12
_diffrn_reflns_limit_l_max 70
_diffrn_reflns_limit_l_min -69
_diffrn_reflns_number 17403
_diffrn_reflns_theta_full 25.00
_diffrn_reflns_theta_max 25.00
_diffrn_reflns_theta_min 1.92
_exptl_absorpt_coefficient_mu 0.865
_exptl_absorpt_correction_T_max 0.8801
_exptl_absorpt_correction_T_min 0.5992
_exptl_absorpt_correction_type empirical
_exptl_absorpt_process_details 'sadabs (Sheldrick, 1996)'
_exptl_crystal_colour 'dark blue'
_exptl_crystal_density_diffrn 1.605
_exptl_crystal_density_meas ?
_exptl_crystal_density_method 'not measured'
_exptl_crystal_description rhombohedral
_exptl_crystal_F_000 3432
_exptl_crystal_size_max 0.36
_exptl_crystal_size_mid 0.26
_exptl_crystal_size_min 0.16
_refine_diff_density_max 0.687
_refine_diff_density_min -0.648
_refine_diff_density_rms 0.068
_refine_ls_extinction_method none
_refine_ls_goodness_of_fit_ref 1.069
_refine_ls_hydrogen_treatment mixed
_refine_ls_matrix_type full
_refine_ls_number_parameters 250
_refine_ls_number_reflns 3046
_refine_ls_number_restraints 0
_refine_ls_restrained_S_all 1.069
_refine_ls_R_factor_all 0.0760
_refine_ls_R_factor_gt 0.0645
_refine_ls_shift/su_max 0.001
_refine_ls_shift/su_mean 0.000
_refine_ls_structure_factor_coef Fsqd
_refine_ls_weighting_details 'calc w=1/[\s^2^(Fo^2^)+(0.0799P)^2^+25.9614P] where P=(Fo^2^+2Fc^2^)/3'
_refine_ls_weighting_scheme calc
_refine_ls_wR_factor_gt 0.1669
_refine_ls_wR_factor_ref 0.1750
_reflns_number_gt 2593
_reflns_number_total 3046
_reflns_threshold_expression >2sigma(I)
_cod_data_source_file ic010479b_3.cif
_cod_data_source_block compound2
_cod_depositor_comments
;
The following automatic conversions were performed:

'_exptl_crystal_density_meas' value 'not measured' was changed to '?'
- the value is perceived as not measured.

Automatic conversion script
Id: cif_fix_values 3008 2015-01-20 13:52:24Z robertas 

The following automatic conversions were performed:

'_symmetry_cell_setting' tag value 'tetrgonal' was replaced with
'tetragonal' value as specified in the replacement file
'/home/robertas/cod-tools/perl-scripts/inputs/replacement_values.lst'.

Automatic conversion script
Id: cif_fix_values 3143 2015-03-26 13:38:13Z robertas 
;
_cod_original_sg_symbol_H-M 'I 41/a'
_cod_database_code 4320483

loop_
_symmetry_equiv_pos_as_xyz
'x, y, z'
'-x+1/2, -y, z+1/2'
'-y+3/4, x+1/4, z+1/4'
'y+3/4, -x+3/4, z+3/4'
'x+1/2, y+1/2, z+1/2'
'-x+1, -y+1/2, z+1'
'-y+5/4, x+3/4, z+3/4'
'y+5/4, -x+5/4, z+5/4'
'-x, -y, -z'
'x-1/2, y, -z-1/2'
'y-3/4, -x-1/4, -z-1/4'
'-y-3/4, x-3/4, -z-3/4'
'-x+1/2, -y+1/2, -z+1/2'
'x, y+1/2, -z'
'y-1/4, -x+1/4, -z+1/4'
'-y-1/4, x-1/4, -z-1/4'

loop_
_atom_site_label
_atom_site_type_symbol
_atom_site_fract_x
_atom_site_fract_y
_atom_site_fract_z
_atom_site_U_iso_or_equiv
_atom_site_adp_type
_atom_site_occupancy
_atom_site_symmetry_multiplicity
_atom_site_calc_flag
_atom_site_refinement_flags
_atom_site_disorder_assembly
_atom_site_disorder_group
Cu1 Cu 0.0000 0.7500 0.054352(12) 0.0517(3) Uani 1 2 d S . .
O1 O -0.0048(4) 0.9289(4) -0.03070(6) 0.0660(10) Uani 1 1 d . . .
H1 H 0.036(3) 0.977(4) -0.0212(7) 0.024(10) Uiso 1 1 d . . .
C1 C 0.0067(4) 0.9291(4) -0.05385(8) 0.0509(11) Uani 1 1 d . . .
C2 C -0.0830(4) 0.9750(4) -0.06794(9) 0.0558(12) Uani 1 1 d . . .
H2 H -0.1538 1.0111 -0.0619 0.067 Uiso 1 1 calc R . .
C3 C -0.0674(5) 0.9673(4) -0.09106(10) 0.0637(14) Uani 1 1 d . . .
H3 H -0.1292 0.9969 -0.1006 0.076 Uiso 1 1 calc R . .
C4 C 0.0374(5) 0.9169(5) -0.10032(9) 0.0653(14) Uani 1 1 d . . .
H4 H 0.0475 0.9134 -0.1160 0.078 Uiso 1 1 calc R . .
C5 C 0.1273(5) 0.8714(4) -0.08607(8) 0.0565(12) Uani 1 1 d . . .
H5 H 0.1990 0.8378 -0.0922 0.068 Uiso 1 1 calc R . .
C6 C 0.1135(4) 0.8743(4) -0.06281(8) 0.0491(10) Uani 1 1 d . . .
C7 C 0.2028(5) 0.8092(5) -0.04702(9) 0.0620(13) Uani 1 1 d . . .
H7A H 0.1619 0.7376 -0.0405 0.074 Uiso 1 1 calc R . .
H7B H 0.2728 0.7796 -0.0558 0.074 Uiso 1 1 calc R . .
N1 N 0.2486(4) 0.8879(4) -0.02857(7) 0.0561(10) Uani 1 1 d . . .
H1A H 0.1835 0.9185 -0.0209 0.067 Uiso 1 1 calc R . .
H1B H 0.2900 0.9522 -0.0346 0.067 Uiso 1 1 calc R . .
C8 C 0.3313(4) 0.8222(5) -0.01242(8) 0.0610(13) Uani 1 1 d . . .
H8A H 0.3717 0.8831 -0.0029 0.073 Uiso 1 1 calc R . .
H8B H 0.3952 0.7801 -0.0210 0.073 Uiso 1 1 calc R . .
C9 C 0.2682(4) 0.7292(5) 0.00257(8) 0.0602(12) Uani 1 1 d . . .
H9A H 0.3302 0.6895 0.0120 0.072 Uiso 1 1 calc R . .
H9B H 0.2312 0.6659 -0.0069 0.072 Uiso 1 1 calc R . .
C10 C 0.1687(4) 0.7831(6) 0.01782(8) 0.0571(12) Uani 1 1 d . . .
O2 O 0.1281(3) 0.7106(4) 0.03293(6) 0.0712(10) Uani 1 1 d . . .
O3 O 0.1349(4) 0.8907(4) 0.01447(6) 0.0784(11) Uani 1 1 d . . .
N2 N 0.1178(3) 0.7206(3) 0.08010(6) 0.0439(8) Uani 1 1 d . . .
C11 C 0.2364(4) 0.6903(4) 0.07924(9) 0.0565(12) Uani 1 1 d . . .
H11 H 0.2744 0.6817 0.0652 0.068 Uiso 1 1 calc R . .
C12 C 0.3064(5) 0.6708(5) 0.09904(10) 0.0693(14) Uani 1 1 d . . .
H12 H 0.3897 0.6501 0.0980 0.083 Uiso 1 1 calc R . .
C13 C 0.2521(6) 0.6822(5) 0.11960(10) 0.0708(15) Uani 1 1 d . . .
H13 H 0.2977 0.6679 0.1327 0.085 Uiso 1 1 calc R . .
C14 C 0.1264(5) 0.7158(5) 0.12114(8) 0.0630(13) Uani 1 1 d . . .
C15 C 0.0635(4) 0.7331(4) 0.10062(7) 0.0470(10) Uani 1 1 d . . .
C16 C 0.0596(6) 0.7336(6) 0.14172(9) 0.0848(18) Uani 1 1 d . . .
H16 H 0.1000 0.7221 0.1555 0.102 Uiso 1 1 calc R . .
Cl1 Cl 0.45586(11) 0.97959(12) 0.05164(2) 0.0572(3) Uani 1 1 d . . .
O4 O 0.4095(8) 0.9345(8) 0.07288(11) 0.100(3) Uani 0.70 1 d P A .
O5 O 0.4740(13) 1.1138(11) 0.05459(19) 0.1039(19) Uiso 0.45 1 d P A .
O6 O 0.5662(12) 0.9304(11) 0.0429(2) 0.1039(19) Uiso 0.45 1 d P A .
O7 O 0.3588(11) 0.9763(12) 0.0355(2) 0.1039(19) Uiso 0.45 1 d P A .
O8 O 0.5825(18) 0.9853(18) 0.0582(4) 0.085(3) Uiso 0.25 1 d P A 1
O9 O 0.397(2) 1.0898(18) 0.0504(4) 0.085(3) Uiso 0.25 1 d P A 1
O10 O 0.4361(17) 0.8699(17) 0.0383(3) 0.085(3) Uiso 0.25 1 d P A 1
O4A O 0.5097(16) 0.9202(15) 0.0323(3) 0.088(2) Uiso 0.30 1 d P A 2
O5A O 0.5676(16) 1.0388(15) 0.0614(3) 0.088(2) Uiso 0.30 1 d P A 2
O6A O 0.3966(19) 0.9022(19) 0.0646(3) 0.088(2) Uiso 0.30 1 d P A 2
O7A O 0.3846(15) 1.0622(17) 0.0392(3) 0.088(2) Uiso 0.30 1 d P A 2

loop_
_atom_site_aniso_label
_atom_site_aniso_U_11
_atom_site_aniso_U_22
_atom_site_aniso_U_33
_atom_site_aniso_U_23
_atom_site_aniso_U_13
_atom_site_aniso_U_12
Cu1 0.0399(4) 0.0763(6) 0.0390(4) 0.000 0.000 -0.0083(4)
O1 0.062(2) 0.078(3) 0.058(2) 0.0062(19) 0.0159(18) 0.0187(19)
C1 0.050(3) 0.042(2) 0.061(3) 0.007(2) 0.008(2) 0.0011(19)
C2 0.048(3) 0.043(2) 0.076(3) 0.009(2) 0.000(2) 0.003(2)
C3 0.069(3) 0.042(3) 0.080(4) 0.004(2) -0.024(3) -0.004(2)
C4 0.086(4) 0.054(3) 0.055(3) 0.000(2) -0.003(3) -0.005(3)
C5 0.059(3) 0.054(3) 0.057(3) -0.010(2) 0.005(2) -0.001(2)
C6 0.047(2) 0.044(2) 0.056(3) -0.004(2) 0.005(2) 0.0011(19)
C7 0.054(3) 0.057(3) 0.075(3) -0.017(2) -0.005(2) 0.015(2)
N1 0.049(2) 0.061(2) 0.059(2) -0.0050(19) 0.0092(18) 0.0020(18)
C8 0.046(3) 0.088(4) 0.050(3) 0.000(2) 0.005(2) 0.014(2)
C9 0.053(3) 0.077(3) 0.051(3) -0.002(2) 0.006(2) 0.009(2)
C10 0.044(2) 0.085(4) 0.042(2) -0.006(2) 0.001(2) -0.002(2)
O2 0.0465(19) 0.119(3) 0.0477(19) 0.003(2) 0.0052(15) -0.0036(19)
O3 0.074(3) 0.090(3) 0.072(2) -0.010(2) 0.028(2) 0.022(2)
N2 0.043(2) 0.0418(19) 0.047(2) -0.0006(15) -0.0051(15) -0.0065(15)
C11 0.051(3) 0.057(3) 0.061(3) -0.005(2) -0.007(2) -0.006(2)
C12 0.054(3) 0.072(3) 0.083(4) 0.002(3) -0.020(3) 0.000(3)
C13 0.078(4) 0.069(3) 0.065(3) 0.004(3) -0.029(3) -0.006(3)
C14 0.080(4) 0.060(3) 0.049(3) 0.002(2) -0.013(2) -0.010(3)
C15 0.058(2) 0.040(2) 0.043(2) 0.0010(17) -0.0058(19) -0.0070(19)
C16 0.110(5) 0.099(5) 0.045(3) 0.004(3) -0.015(3) -0.010(4)
Cl1 0.0482(6) 0.0679(8) 0.0556(7) -0.0040(5) 0.0016(5) 0.0013(5)
O4 0.130(6) 0.113(6) 0.056(4) 0.000(4) 0.013(4) -0.043(5)

loop_
_atom_type_symbol
_atom_type_description
_atom_type_scat_dispersion_real
_atom_type_scat_dispersion_imag
_atom_type_scat_source
C C 0.0033 0.0016 'International Tables Vol C Tables 4.2.6.8 and 6.1.1.4'
H H 0.0000 0.0000 'International Tables Vol C Tables 4.2.6.8 and 6.1.1.4'
N N 0.0061 0.0033 'International Tables Vol C Tables 4.2.6.8 and 6.1.1.4'
O O 0.0106 0.0060 'International Tables Vol C Tables 4.2.6.8 and 6.1.1.4'
Cl Cl 0.1484 0.1585 'International Tables Vol C Tables 4.2.6.8 and 6.1.1.4'
Cu Cu 0.3201 1.2651 'International Tables Vol C Tables 4.2.6.8 and 6.1.1.4'

loop_
_geom_angle_atom_site_label_1
_geom_angle_atom_site_label_2
_geom_angle_atom_site_label_3
_geom_angle
_geom_angle_site_symmetry_1
_geom_angle_site_symmetry_3
_geom_angle_publ_flag
O2 Cu1 O2 97.8(2) . 6_464 ?
O2 Cu1 N2 90.34(15) . . ?
O2 Cu1 N2 171.64(15) 6_464 . ?
O2 Cu1 N2 171.64(15) . 6_464 ?
O2 Cu1 N2 90.34(15) 6_464 6_464 ?
N2 Cu1 N2 81.6(2) . 6_464 ?
C2 C1 O1 122.7(4) . . ?
C2 C1 C6 120.5(5) . . ?
O1 C1 C6 116.7(4) . . ?
C1 C2 C3 119.5(5) . . ?
C4 C3 C2 121.3(5) . . ?
C3 C4 C5 118.8(5) . . ?
C4 C5 C6 121.5(5) . . ?
C5 C6 C1 118.3(4) . . ?
C5 C6 C7 122.1(4) . . ?
C1 C6 C7 119.3(4) . . ?
N1 C7 C6 113.7(4) . . ?
C7 N1 C8 113.6(4) . . ?
N1 C8 C9 115.1(4) . . ?
C8 C9 C10 114.4(4) . . ?
O3 C10 O2 126.4(5) . . ?
O3 C10 C9 118.4(4) . . ?
O2 C10 C9 115.2(5) . . ?
C10 O2 Cu1 125.2(4) . . ?
C11 N2 C15 118.6(4) . . ?
C11 N2 Cu1 128.6(3) . . ?
C15 N2 Cu1 112.8(3) . . ?
N2 C11 C12 121.7(5) . . ?
C13 C12 C11 119.8(5) . . ?
C12 C13 C14 120.0(5) . . ?
C15 C14 C13 116.5(5) . . ?
C15 C14 C16 118.2(5) . . ?
C13 C14 C16 125.3(5) . . ?
N2 C15 C14 123.4(4) . . ?
N2 C15 C15 116.4(2) . 6_464 ?
C14 C15 C15 120.2(3) . 6_464 ?
C16 C16 C14 121.6(3) 6_464 . ?
O6A Cl1 O9 111.4(12) . . ?
O6A Cl1 O7A 116.8(11) . . ?
O9 Cl1 O7A 31.2(9) . . ?
O6A Cl1 O6 113.0(10) . . ?
O9 Cl1 O6 135.6(10) . . ?
O7A Cl1 O6 121.3(9) . . ?
O6A Cl1 O7 90.9(10) . . ?
O9 Cl1 O7 68.8(10) . . ?
O7A Cl1 O7 41.4(7) . . ?
O6 Cl1 O7 111.8(8) . . ?
O6A Cl1 O8 109.9(12) . . ?
O9 Cl1 O8 115.5(12) . . ?
O7A Cl1 O8 130.5(11) . . ?
O6 Cl1 O8 45.5(8) . . ?
O7 Cl1 O8 153.5(10) . . ?
O6A Cl1 O4A 112.4(11) . . ?
O9 Cl1 O4A 122.9(11) . . ?
O7A Cl1 O4A 95.3(10) . . ?
O6 Cl1 O4A 36.2(7) . . ?
O7 Cl1 O4A 75.7(9) . . ?
O8 Cl1 O4A 81.1(10) . . ?
O6A Cl1 O4 25.4(8) . . ?
O9 Cl1 O4 100.5(9) . . ?
O7A Cl1 O4 119.1(8) . . ?
O6 Cl1 O4 119.2(6) . . ?
O7 Cl1 O4 108.7(6) . . ?
O8 Cl1 O4 96.5(9) . . ?
O4A Cl1 O4 133.3(7) . . ?
O6A Cl1 O10 73.7(11) . . ?
O9 Cl1 O10 128.8(12) . . ?
O7A Cl1 O10 99.1(11) . . ?
O6 Cl1 O10 67.2(9) . . ?
O7 Cl1 O10 60.1(8) . . ?
O8 Cl1 O10 109.1(11) . . ?
O4A Cl1 O10 41.9(8) . . ?
O4 Cl1 O10 98.4(8) . . ?
O6A Cl1 O5 128.9(10) . . ?
O9 Cl1 O5 37.2(9) . . ?
O7A Cl1 O5 60.3(9) . . ?
O6 Cl1 O5 107.6(7) . . ?
O7 Cl1 O5 101.7(7) . . ?
O8 Cl1 O5 78.3(9) . . ?
O4A Cl1 O5 118.7(8) . . ?
O4 Cl1 O5 106.1(6) . . ?
O10 Cl1 O5 153.6(9) . . ?
O6A Cl1 O5A 116.6(11) . . ?
O9 Cl1 O5A 91.4(11) . . ?
O7A Cl1 O5A 112.4(10) . . ?
O6 Cl1 O5A 67.4(8) . . ?
O7 Cl1 O5A 151.0(8) . . ?
O8 Cl1 O5A 24.9(9) . . ?
O4A Cl1 O5A 99.9(10) . . ?
O4 Cl1 O5A 95.2(7) . . ?
O10 Cl1 O5A 133.5(10) . . ?
O5 Cl1 O5A 54.6(8) . . ?
O6A O4 Cl1 65(2) . . ?
O9 O5 O5A 127(2) . . ?
O9 O5 O7A 25.9(15) . . ?
O5A O5 O7A 117.2(13) . . ?
O9 O5 Cl1 64.2(15) . . ?
O5A O5 Cl1 63.1(9) . . ?
O7A O5 Cl1 57.0(8) . . ?
O4A O6 O8 140(2) . . ?
O4A O6 Cl1 73.7(14) . . ?
O8 O6 Cl1 68.2(13) . . ?
O4A O6 O10 37.6(13) . . ?
O8 O6 O10 120.7(16) . . ?
Cl1 O6 O10 57.4(8) . . ?
O4A O6 O5A 125.6(17) . . ?
O8 O6 O5A 16.1(13) . . ?
Cl1 O6 O5A 58.7(7) . . ?
O10 O6 O5A 115.4(11) . . ?
O7A O7 Cl1 67.7(12) . . ?
O7A O7 O10 124.1(17) . . ?
Cl1 O7 O10 60.6(9) . . ?
O7A O7 O9 21.6(13) . . ?
Cl1 O7 O9 53.6(8) . . ?
O10 O7 O9 114.2(13) . . ?
O7A O7 O4A 94.9(15) . . ?
Cl1 O7 O4A 52.5(7) . . ?
O10 O7 O4A 35.9(8) . . ?
O9 O7 O4A 95.0(11) . . ?
O6 O8 Cl1 66.3(13) . . ?
O5 O9 Cl1 78.6(17) . . ?
O5 O9 O7 128(2) . . ?
Cl1 O9 O7 57.6(9) . . ?
O7 O10 Cl1 59.3(9) . . ?
O7 O10 O6 102.0(13) . . ?
Cl1 O10 O6 55.4(8) . . ?
O6 O4A Cl1 70.1(14) . . ?
O6 O4A O7 121.8(18) . . ?
Cl1 O4A O7 51.8(7) . . ?
O5 O5A Cl1 62.3(9) . . ?
O5 O5A O6 103.1(13) . . ?
Cl1 O5A O6 53.9(7) . . ?
O4 O6A Cl1 89(3) . . ?
O7 O7A Cl1 70.9(13) . . ?
O7 O7A O5 133.6(18) . . ?
Cl1 O7A O5 62.7(8) . . ?

loop_
_geom_bond_atom_site_label_1
_geom_bond_atom_site_label_2
_geom_bond_distance
_geom_bond_site_symmetry_2
_geom_bond_publ_flag
Cu1 O2 1.922(3) . ?
Cu1 O2 1.922(3) 6_464 ?
Cu1 N2 2.008(3) . ?
Cu1 N2 2.008(3) 6_464 ?
O1 C1 1.372(6) . ?
C1 C2 1.370(7) . ?
C1 C6 1.401(6) . ?
C2 C3 1.378(8) . ?
C3 C4 1.370(8) . ?
C4 C5 1.376(7) . ?
C5 C6 1.381(7) . ?
C6 C7 1.515(7) . ?
C7 N1 1.468(6) . ?
N1 C8 1.488(6) . ?
C8 C9 1.503(7) . ?
C9 C10 1.519(7) . ?
C10 O3 1.235(6) . ?
C10 O2 1.266(6) . ?
N2 C11 1.324(6) . ?
N2 C15 1.352(5) . ?
C11 C12 1.408(7) . ?
C12 C13 1.353(8) . ?
C13 C14 1.409(8) . ?
C14 C15 1.401(6) . ?
C14 C16 1.426(8) . ?
C15 C15 1.421(9) 6_464 ?
C16 C16 1.337(13) 6_464 ?
Cl1 O6A 1.30(2) . ?
Cl1 O9 1.354(19) . ?
Cl1 O7A 1.390(16) . ?
Cl1 O6 1.404(12) . ?
Cl1 O7 1.419(12) . ?
Cl1 O8 1.42(2) . ?
Cl1 O4A 1.433(16) . ?
Cl1 O4 1.435(7) . ?
Cl1 O10 1.438(18) . ?
Cl1 O5 1.474(12) . ?
Cl1 O5A 1.484(17) . ?
O4 O6A 0.616(18) . ?
O5 O9 0.91(2) . ?
O5 O5A 1.357(19) . ?
O5 O7A 1.44(2) . ?
O6 O4A 0.881(16) . ?
O6 O8 1.09(2) . ?
O6 O10 1.57(2) . ?
O6 O5A 1.60(2) . ?
O7 O7A 0.994(17) . ?
O7 O10 1.43(2) . ?
O7 O9 1.57(2) . ?
O7 O4A 1.75(2) . ?

loop_
_geom_torsion_atom_site_label_1
_geom_torsion_atom_site_label_2
_geom_torsion_atom_site_label_3
_geom_torsion_atom_site_label_4
_geom_torsion
_geom_torsion_site_symmetry_1
_geom_torsion_site_symmetry_2
_geom_torsion_site_symmetry_3
_geom_torsion_site_symmetry_4
_geom_torsion_publ_flag
O1 C1 C2 C3 -177.2(4) . . . . ?
C6 C1 C2 C3 -0.2(7) . . . . ?
C1 C2 C3 C4 -1.4(7) . . . . ?
C2 C3 C4 C5 1.1(7) . . . . ?
C3 C4 C5 C6 0.7(7) . . . . ?
C4 C5 C6 C1 -2.2(7) . . . . ?
C4 C5 C6 C7 171.4(5) . . . . ?
C2 C1 C6 C5 2.0(7) . . . . ?
O1 C1 C6 C5 179.1(4) . . . . ?
C2 C1 C6 C7 -171.9(4) . . . . ?
O1 C1 C6 C7 5.3(6) . . . . ?
C5 C6 C7 N1 130.2(5) . . . . ?
C1 C6 C7 N1 -56.2(6) . . . . ?
C6 C7 N1 C8 177.1(4) . . . . ?
C7 N1 C8 C9 -70.7(5) . . . . ?
N1 C8 C9 C10 -60.6(6) . . . . ?
C8 C9 C10 O3 10.6(7) . . . . ?
C8 C9 C10 O2 -169.6(4) . . . . ?
O3 C10 O2 Cu1 1.2(7) . . . . ?
C9 C10 O2 Cu1 -178.6(3) . . . . ?
O2 Cu1 O2 C10 58.0(3) 6_464 . . . ?
N2 Cu1 O2 C10 -120.0(4) . . . . ?
N2 Cu1 O2 C10 -135.9(10) 6_464 . . . ?
O2 Cu1 N2 C11 1.9(4) . . . . ?
O2 Cu1 N2 C11 -164.3(10) 6_464 . . . ?
N2 Cu1 N2 C11 179.6(4) 6_464 . . . ?
O2 Cu1 N2 C15 -177.2(3) . . . . ?
O2 Cu1 N2 C15 16.6(12) 6_464 . . . ?
N2 Cu1 N2 C15 0.5(2) 6_464 . . . ?
C15 N2 C11 C12 0.1(7) . . . . ?
Cu1 N2 C11 C12 -178.9(4) . . . . ?
N2 C11 C12 C13 0.4(8) . . . . ?
C11 C12 C13 C14 -1.2(8) . . . . ?
C12 C13 C14 C15 1.4(8) . . . . ?
C12 C13 C14 C16 -178.5(6) . . . . ?
C11 N2 C15 C14 0.1(6) . . . . ?
Cu1 N2 C15 C14 179.3(4) . . . . ?
C11 N2 C15 C15 179.4(5) . . . 6_464 ?
Cu1 N2 C15 C15 -1.4(6) . . . 6_464 ?
C13 C14 C15 N2 -0.8(7) . . . . ?
C16 C14 C15 N2 179.0(5) . . . . ?
C13 C14 C15 C15 179.9(5) . . . 6_464 ?
C16 C14 C15 C15 -0.2(8) . . . 6_464 ?
C15 C14 C16 C16 -0.3(11) . . . 6_464 ?
C13 C14 C16 C16 179.5(8) . . . 6_464 ?
O9 Cl1 O4 O6A 118(3) . . . . ?
O7A Cl1 O4 O6A 92(3) . . . . ?
O6 Cl1 O4 O6A -82(3) . . . . ?
O7 Cl1 O4 O6A 47(3) . . . . ?
O8 Cl1 O4 O6A -124(3) . . . . ?
O4A Cl1 O4 O6A -40(3) . . . . ?
O10 Cl1 O4 O6A -14(3) . . . . ?
O5 Cl1 O4 O6A 156(3) . . . . ?
O5A Cl1 O4 O6A -149(3) . . . . ?
O6A Cl1 O5 O9 -73(2) . . . . ?
O7A Cl1 O5 O9 28.7(17) . . . . ?
O6 Cl1 O5 O9 145.2(17) . . . . ?
O7 Cl1 O5 O9 27.5(18) . . . . ?
O8 Cl1 O5 O9 -179.5(19) . . . . ?
O4A Cl1 O5 O9 107.6(18) . . . . ?
O4 Cl1 O5 O9 -86.1(17) . . . . ?
O10 Cl1 O5 O9 71(3) . . . . ?
O5A Cl1 O5 O9 -171(2) . . . . ?
O6A Cl1 O5 O5A 97.7(15) . . . . ?
O9 Cl1 O5 O5A 171(2) . . . . ?
O7A Cl1 O5 O5A -160.4(13) . . . . ?
O6 Cl1 O5 O5A -43.8(11) . . . . ?
O7 Cl1 O5 O5A -161.5(10) . . . . ?
O8 Cl1 O5 O5A -8.6(14) . . . . ?
O4A Cl1 O5 O5A -81.5(12) . . . . ?
O4 Cl1 O5 O5A 84.8(10) . . . . ?
O10 Cl1 O5 O5A -118(2) . . . . ?
O6A Cl1 O5 O7A -101.9(14) . . . . ?
O9 Cl1 O5 O7A -28.7(17) . . . . ?
O6 Cl1 O5 O7A 116.5(11) . . . . ?
O7 Cl1 O5 O7A -1.1(11) . . . . ?
O8 Cl1 O5 O7A 151.8(12) . . . . ?
O4A Cl1 O5 O7A 78.9(13) . . . . ?
O4 Cl1 O5 O7A -114.8(9) . . . . ?
O10 Cl1 O5 O7A 42(2) . . . . ?
O5A Cl1 O5 O7A 160.4(13) . . . . ?
O6A Cl1 O6 O4A 96.9(17) . . . . ?
O9 Cl1 O6 O4A -85(2) . . . . ?
O7A Cl1 O6 O4A -49.4(18) . . . . ?
O7 Cl1 O6 O4A -3.9(16) . . . . ?
O8 Cl1 O6 O4A -167(2) . . . . ?
O4 Cl1 O6 O4A 124.4(14) . . . . ?
O10 Cl1 O6 O4A 37.5(15) . . . . ?
O5 Cl1 O6 O4A -114.8(15) . . . . ?
O5A Cl1 O6 O4A -152.6(17) . . . . ?
O6A Cl1 O6 O8 -95.9(16) . . . . ?
O9 Cl1 O6 O8 81.9(19) . . . . ?
O7A Cl1 O6 O8 117.8(15) . . . . ?
O7 Cl1 O6 O8 163.3(13) . . . . ?
O4A Cl1 O6 O8 167(2) . . . . ?
O4 Cl1 O6 O8 -68.4(14) . . . . ?
O10 Cl1 O6 O8 -155.3(16) . . . . ?
O5 Cl1 O6 O8 52.4(14) . . . . ?
O5A Cl1 O6 O8 14.6(15) . . . . ?
O6A Cl1 O6 O10 59.4(13) . . . . ?
O9 Cl1 O6 O10 -122.8(16) . . . . ?
O7A Cl1 O6 O10 -86.9(12) . . . . ?
O7 Cl1 O6 O10 -41.4(10) . . . . ?
O8 Cl1 O6 O10 155.3(16) . . . . ?
O4A Cl1 O6 O10 -37.5(15) . . . . ?
O4 Cl1 O6 O10 86.9(10) . . . . ?
O5 Cl1 O6 O10 -152.3(9) . . . . ?
O5A Cl1 O6 O10 169.9(12) . . . . ?
O6A Cl1 O6 O5A -110.5(12) . . . . ?
O9 Cl1 O6 O5A 67.2(17) . . . . ?
O7A Cl1 O6 O5A 103.2(12) . . . . ?
O7 Cl1 O6 O5A 148.6(9) . . . . ?
O8 Cl1 O6 O5A -14.6(15) . . . . ?
O4A Cl1 O6 O5A 152.6(17) . . . . ?
O4 Cl1 O6 O5A -83.0(9) . . . . ?
O10 Cl1 O6 O5A -169.9(12) . . . . ?
O5 Cl1 O6 O5A 37.7(9) . . . . ?
O6A Cl1 O7 O7A 131.6(15) . . . . ?
O9 Cl1 O7 O7A 18.9(16) . . . . ?
O6 Cl1 O7 O7A -113.1(13) . . . . ?
O8 Cl1 O7 O7A -86(2) . . . . ?
O4A Cl1 O7 O7A -115.5(15) . . . . ?
O4 Cl1 O7 O7A 113.1(13) . . . . ?
O10 Cl1 O7 O7A -157.9(17) . . . . ?
O5 Cl1 O7 O7A 1.5(15) . . . . ?
O5A Cl1 O7 O7A -31(2) . . . . ?
O6A Cl1 O7 O10 -70.6(13) . . . . ?
O9 Cl1 O7 O10 176.8(14) . . . . ?
O7A Cl1 O7 O10 157.9(17) . . . . ?
O6 Cl1 O7 O10 44.7(11) . . . . ?
O8 Cl1 O7 O10 72(2) . . . . ?
O4A Cl1 O7 O10 42.3(9) . . . . ?
O4 Cl1 O7 O10 -89.0(10) . . . . ?
O5 Cl1 O7 O10 159.3(10) . . . . ?
O5A Cl1 O7 O10 127.1(17) . . . . ?
O6A Cl1 O7 O9 112.7(13) . . . . ?
O7A Cl1 O7 O9 -18.9(16) . . . . ?
O6 Cl1 O7 O9 -132.1(10) . . . . ?
O8 Cl1 O7 O9 -105(2) . . . . ?
O4A Cl1 O7 O9 -134.4(12) . . . . ?
O4 Cl1 O7 O9 94.2(10) . . . . ?
O10 Cl1 O7 O9 -176.8(14) . . . . ?
O5 Cl1 O7 O9 -17.4(11) . . . . ?
O5A Cl1 O7 O9 -49.7(19) . . . . ?
O6A Cl1 O7 O4A -112.9(11) . . . . ?
O9 Cl1 O7 O4A 134.4(12) . . . . ?
O7A Cl1 O7 O4A 115.5(15) . . . . ?
O6 Cl1 O7 O4A 2.4(10) . . . . ?
O8 Cl1 O7 O4A 30(2) . . . . ?
O4 Cl1 O7 O4A -131.3(8) . . . . ?
O10 Cl1 O7 O4A -42.3(9) . . . . ?
O5 Cl1 O7 O4A 117.0(8) . . . . ?
O5A Cl1 O7 O4A 84.7(17) . . . . ?
O4A O6 O8 Cl1 19(3) . . . . ?
O10 O6 O8 Cl1 -24.2(15) . . . . ?
O5A O6 O8 Cl1 51(5) . . . . ?
O6A Cl1 O8 O6 103.1(14) . . . . ?
O9 Cl1 O8 O6 -129.9(13) . . . . ?
O7A Cl1 O8 O6 -96.9(16) . . . . ?
O7 Cl1 O8 O6 -37(3) . . . . ?
O4A Cl1 O8 O6 -7.6(13) . . . . ?
O4 Cl1 O8 O6 125.3(11) . . . . ?
O10 Cl1 O8 O6 24.1(15) . . . . ?
O5 Cl1 O8 O6 -129.6(13) . . . . ?
O5A Cl1 O8 O6 -146(4) . . . . ?
O5A O5 O9 Cl1 -10(2) . . . . ?
O7A O5 O9 Cl1 67(3) . . . . ?
O5A O5 O9 O7 -41(4) . . . . ?
O7A O5 O9 O7 36(2) . . . . ?
Cl1 O5 O9 O7 -31.5(18) . . . . ?
O6A Cl1 O9 O5 126.8(16) . . . . ?
O7A Cl1 O9 O5 -126(3) . . . . ?
O6 Cl1 O9 O5 -51(2) . . . . ?
O7 Cl1 O9 O5 -150.9(19) . . . . ?
O8 Cl1 O9 O5 0(2) . . . . ?
O4A Cl1 O9 O5 -95.4(18) . . . . ?
O4 Cl1 O9 O5 102.9(15) . . . . ?
O10 Cl1 O9 O5 -147.3(15) . . . . ?
O5A Cl1 O9 O5 7.4(17) . . . . ?
O6A Cl1 O9 O7 -82.3(12) . . . . ?
O7A Cl1 O9 O7 24(2) . . . . ?
O6 Cl1 O9 O7 99.9(13) . . . . ?
O8 Cl1 O9 O7 151.4(11) . . . . ?
O4A Cl1 O9 O7 55.5(13) . . . . ?
O4 Cl1 O9 O7 -106.2(7) . . . . ?
O10 Cl1 O9 O7 3.6(15) . . . . ?
O5 Cl1 O9 O7 150.9(19) . . . . ?
O5A Cl1 O9 O7 158.3(9) . . . . ?
O7A O7 O9 O5 -88(5) . . . . ?
Cl1 O7 O9 O5 37(2) . . . . ?
O10 O7 O9 O5 34(3) . . . . ?
O4A O7 O9 O5 3(3) . . . . ?
O7A O7 O9 Cl1 -125(4) . . . . ?
O10 O7 O9 Cl1 -3.1(13) . . . . ?
O4A O7 O9 Cl1 -34.7(8) . . . . ?
O7A O7 O10 Cl1 24.9(19) . . . . ?
O9 O7 O10 Cl1 2.8(12) . . . . ?
O4A O7 O10 Cl1 65.6(14) . . . . ?
O7A O7 O10 O6 -12(2) . . . . ?
Cl1 O7 O10 O6 -36.6(8) . . . . ?
O9 O7 O10 O6 -33.7(17) . . . . ?
O4A O7 O10 O6 29.0(11) . . . . ?
O6A Cl1 O10 O7 100.8(12) . . . . ?
O9 Cl1 O10 O7 -3.9(16) . . . . ?
O7A Cl1 O10 O7 -14.6(11) . . . . ?
O6 Cl1 O10 O7 -134.9(11) . . . . ?
O8 Cl1 O10 O7 -153.3(11) . . . . ?
O4A Cl1 O10 O7 -102.4(16) . . . . ?
O4 Cl1 O10 O7 106.8(8) . . . . ?
O5 Cl1 O10 O7 -51(2) . . . . ?
O5A Cl1 O10 O7 -147.8(11) . . . . ?
O6A Cl1 O10 O6 -124.4(12) . . . . ?
O9 Cl1 O10 O6 131.0(13) . . . . ?
O7A Cl1 O10 O6 120.3(9) . . . . ?
O7 Cl1 O10 O6 134.9(11) . . . . ?
O8 Cl1 O10 O6 -18.4(12) . . . . ?
O4A Cl1 O10 O6 32.5(12) . . . . ?
O4 Cl1 O10 O6 -118.3(8) . . . . ?
O5 Cl1 O10 O6 84(2) . . . . ?
O5A Cl1 O10 O6 -12.9(15) . . . . ?
O4A O6 O10 O7 -68(2) . . . . ?
O8 O6 O10 O7 65(2) . . . . ?
Cl1 O6 O10 O7 38.5(9) . . . . ?
O5A O6 O10 O7 48.1(17) . . . . ?
O4A O6 O10 Cl1 -107(2) . . . . ?
O8 O6 O10 Cl1 26.8(17) . . . . ?
O5A O6 O10 Cl1 9.5(11) . . . . ?
O8 O6 O4A Cl1 -19(3) . . . . ?
O10 O6 O4A Cl1 57.3(18) . . . . ?
O5A O6 O4A Cl1 -29.0(17) . . . . ?
O8 O6 O4A O7 -15(4) . . . . ?
Cl1 O6 O4A O7 3.5(15) . . . . ?
O10 O6 O4A O7 60.8(19) . . . . ?
O5A O6 O4A O7 -26(3) . . . . ?
O6A Cl1 O4A O6 -98.8(17) . . . . ?
O9 Cl1 O4A O6 123.8(17) . . . . ?
O7A Cl1 O4A O6 139.4(15) . . . . ?
O7 Cl1 O4A O6 176.2(16) . . . . ?
O8 Cl1 O4A O6 9.2(16) . . . . ?
O4 Cl1 O4A O6 -81.3(17) . . . . ?
O10 Cl1 O4A O6 -123(2) . . . . ?
O5 Cl1 O4A O6 80.5(15) . . . . ?
O5A Cl1 O4A O6 25.6(16) . . . . ?
O6A Cl1 O4A O7 85.0(12) . . . . ?
O9 Cl1 O4A O7 -52.4(13) . . . . ?
O7A Cl1 O4A O7 -36.9(8) . . . . ?
O6 Cl1 O4A O7 -176.2(16) . . . . ?
O8 Cl1 O4A O7 -167.0(10) . . . . ?
O4 Cl1 O4A O7 102.5(10) . . . . ?
O10 Cl1 O4A O7 60.9(14) . . . . ?
O5 Cl1 O4A O7 -95.7(9) . . . . ?
O5A Cl1 O4A O7 -150.7(8) . . . . ?
O7A O7 O4A O6 53(3) . . . . ?
Cl1 O7 O4A O6 -4.2(17) . . . . ?
O10 O7 O4A O6 -94(3) . . . . ?
O9 O7 O4A O6 31(2) . . . . ?
O7A O7 O4A Cl1 56.9(13) . . . . ?
O10 O7 O4A Cl1 -90.2(16) . . . . ?
O9 O7 O4A Cl1 35.3(9) . . . . ?
O9 O5 O5A Cl1 10(2) . . . . ?
O7A O5 O5A Cl1 -18.5(12) . . . . ?
O9 O5 O5A O6 47(3) . . . . ?
O7A O5 O5A O6 18.0(17) . . . . ?
Cl1 O5 O5A O6 36.4(8) . . . . ?
O6A Cl1 O5A O5 -120.3(12) . . . . ?
O9 Cl1 O5A O5 -5.4(12) . . . . ?
O7A Cl1 O5A O5 18.4(12) . . . . ?
O6 Cl1 O5A O5 134.3(10) . . . . ?
O7 Cl1 O5A O5 39.9(19) . . . . ?
O8 Cl1 O5A O5 160(3) . . . . ?
O4A Cl1 O5A O5 118.3(10) . . . . ?
O4 Cl1 O5A O5 -106.1(8) . . . . ?
O10 Cl1 O5A O5 147.2(12) . . . . ?
O6A Cl1 O5A O6 105.3(12) . . . . ?
O9 Cl1 O5A O6 -139.8(10) . . . . ?
O7A Cl1 O5A O6 -116.0(10) . . . . ?
O7 Cl1 O5A O6 -94.5(17) . . . . ?
O8 Cl1 O5A O6 25(3) . . . . ?
O4A Cl1 O5A O6 -16.0(10) . . . . ?
O4 Cl1 O5A O6 119.6(7) . . . . ?
O10 Cl1 O5A O6 12.9(15) . . . . ?
O5 Cl1 O5A O6 -134.3(10) . . . . ?
O4A O6 O5A O5 -8(3) . . . . ?
O8 O6 O5A O5 -163(6) . . . . ?
Cl1 O6 O5A O5 -40.6(9) . . . . ?
O10 O6 O5A O5 -50.0(17) . . . . ?
O4A O6 O5A Cl1 33(2) . . . . ?
O8 O6 O5A Cl1 -122(5) . . . . ?
O10 O6 O5A Cl1 -9.4(11) . . . . ?
O9 Cl1 O6A O4 -68(3) . . . . ?
O7A Cl1 O6A O4 -102(3) . . . . ?
O6 Cl1 O6A O4 110(2) . . . . ?
O7 Cl1 O6A O4 -136(3) . . . . ?
O8 Cl1 O6A O4 61(3) . . . . ?
O4A Cl1 O6A O4 149(2) . . . . ?
O10 Cl1 O6A O4 166(3) . . . . ?
O5 Cl1 O6A O4 -30(3) . . . . ?
O5A Cl1 O6A O4 35(3) . . . . ?
O10 O7 O7A Cl1 -23.3(17) . . . . ?
O9 O7 O7A Cl1 45(4) . . . . ?
O4A O7 O7A Cl1 -45.9(8) . . . . ?
Cl1 O7 O7A O5 -2(2) . . . . ?
O10 O7 O7A O5 -25(4) . . . . ?
O9 O7 O7A O5 43(3) . . . . ?
O4A O7 O7A O5 -48(3) . . . . ?
O6A Cl1 O7A O7 -56.9(17) . . . . ?
O9 Cl1 O7A O7 -144(3) . . . . ?
O6 Cl1 O7A O7 88.1(14) . . . . ?
O8 Cl1 O7A O7 144.2(15) . . . . ?
O4A Cl1 O7A O7 61.4(14) . . . . ?
O4 Cl1 O7A O7 -85.7(14) . . . . ?
O10 Cl1 O7A O7 19.3(15) . . . . ?
O5 Cl1 O7A O7 -178.3(16) . . . . ?
O5A Cl1 O7A O7 164.4(12) . . . . ?
O6A Cl1 O7A O5 121.4(12) . . . . ?
O9 Cl1 O7A O5 34(2) . . . . ?
O6 Cl1 O7A O5 -93.5(11) . . . . ?
O7 Cl1 O7A O5 178.3(16) . . . . ?
O8 Cl1 O7A O5 -37.5(16) . . . . ?
O4A Cl1 O7A O5 -120.2(10) . . . . ?
O4 Cl1 O7A O5 92.7(8) . . . . ?
O10 Cl1 O7A O5 -162.3(10) . . . . ?
O5A Cl1 O7A O5 -17.2(12) . . . . ?
O9 O5 O7A O7 -97(5) . . . . ?
O5A O5 O7A O7 22(3) . . . . ?
Cl1 O5 O7A O7 2(2) . . . . ?
O9 O5 O7A Cl1 -99(4) . . . . ?
O5A O5 O7A Cl1 19.7(13) . . . . ?
